data_7126370
loop_
_publ_author_name
'Maza, Ricardo J.'
'Royes, Jordi'
'Carb\'o, Jorge J'
'Fern\'andez, Elena'

_publ_section_title
;
 Consecutive borylcupration/C-C coupling of \g-alkenyl aldehydes towards
 diastereoselective 2-(borylmethyl)cycloalkanols.
;
_journal_issue 44
_journal_name_full 'Chemical communications (Cambridge, England)'
_journal_page_first 5973
_journal_page_last 5976
_journal_paper_doi 10.1039/d0cc02263b
_journal_volume 56
_journal_year 2020
_chemical_formula_sum 'C20 H23 B O2'
_chemical_formula_weight 306.19
_space_group_IT_number 15
_space_group_name_Hall '-C 2yc'
_space_group_name_H-M_alt 'C 1 2/c 1'
_symmetry_cell_setting monoclinic
_symmetry_space_group_name_H-M 'C 1 2/c 1'
_atom_sites_solution_hydrogens geom
_audit_creation_method SHELXL-2018/3
_audit_update_record
;
2020-01-17 deposited with the CCDC.	2020-04-13 downloaded from the CCDC.
;
_cell_angle_alpha 90
_cell_angle_beta 113.817(8)
_cell_angle_gamma 90
_cell_formula_units_Z 8
_cell_length_a 25.557(9)
_cell_length_b 5.612(2)
_cell_length_c 25.398(9)
_cell_measurement_reflns_used 4931
_cell_measurement_temperature 100(2)
_cell_measurement_theta_max 30.60
_cell_measurement_theta_min 2.93
_cell_volume 3333(2)
_diffrn_ambient_temperature 100(2)
_diffrn_detector_area_resol_mean 512
_diffrn_detector_type '4K CCD area detector APEX II'
_diffrn_measured_fraction_theta_full 0.993
_diffrn_measured_fraction_theta_max 0.911
_diffrn_measurement_device_type 'APEX DUO Kappa 4-axis goniometer'
_diffrn_measurement_method
;
 Fullsphere data collection, phi and omega scans
;
_diffrn_measurement_specimen_support 'magnetic support with MicroMount'
_diffrn_radiation_monochromator 'Quazar MX Multilayer Optics'
_diffrn_radiation_type MoK\a
_diffrn_radiation_wavelength 0.71073
_diffrn_reflns_av_R_equivalents 0.0499
_diffrn_reflns_av_unetI/netI 0.0944
_diffrn_reflns_Laue_measured_fraction_full 0.993
_diffrn_reflns_Laue_measured_fraction_max 0.911
_diffrn_reflns_limit_h_max 33
_diffrn_reflns_limit_h_min -36
_diffrn_reflns_limit_k_max 7
_diffrn_reflns_limit_k_min 0
_diffrn_reflns_limit_l_max 36
_diffrn_reflns_limit_l_min 0
_diffrn_reflns_number 7160
_diffrn_reflns_point_group_measured_fraction_full 0.993
_diffrn_reflns_point_group_measured_fraction_max 0.911
_diffrn_reflns_theta_full 25.242
_diffrn_reflns_theta_max 31.382
_diffrn_reflns_theta_min 1.742
_diffrn_source 'Microfocus source E025 IuS'
_diffrn_source_current 0.6
_diffrn_source_power 50
_diffrn_source_size '0.2 mm x 0.2 mm fine focus'
_diffrn_source_type 'Bruker APEX DUO'
_exptl_absorpt_coefficient_mu 0.076
_exptl_absorpt_correction_T_max 0.998
_exptl_absorpt_correction_T_min 0.768
_exptl_absorpt_correction_type multi-scan
_exptl_absorpt_process_details
; 
 TWINABS Version 2008/0 Bruker-Nonius
 Blessing, Acta Cryst. (1995) A51 33-38
;
_exptl_crystal_colour colourless
_exptl_crystal_density_diffrn 1.221
_exptl_crystal_description plate
_exptl_crystal_F_000 1312
_exptl_crystal_size_max 0.50
_exptl_crystal_size_mid 0.20
_exptl_crystal_size_min 0.03
_refine_diff_density_max 0.400
_refine_diff_density_min -0.482
_refine_diff_density_rms 0.096
_refine_ls_extinction_method none
_refine_ls_goodness_of_fit_ref 1.045
_refine_ls_hydrogen_treatment constr
_refine_ls_matrix_type full
_refine_ls_number_parameters 210
_refine_ls_number_reflns 7160
_refine_ls_number_restraints 0
_refine_ls_restrained_S_all 1.045
_refine_ls_R_factor_all 0.1340
_refine_ls_R_factor_gt 0.0704
_refine_ls_shift/su_max 0.000
_refine_ls_shift/su_mean 0.000
_refine_ls_structure_factor_coef Fsqd
_refine_ls_weighting_details 'w=1/[\s^2^(Fo^2^)+(0.0884P)^2^+2.6616P] where P=(Fo^2^+2Fc^2^)/3'
_refine_ls_weighting_scheme calc
_refine_ls_wR_factor_gt 0.1672
_refine_ls_wR_factor_ref 0.1981
_reflns_Friedel_coverage 0.000
_reflns_number_gt 4376
_reflns_number_total 7160
_reflns_threshold_expression 'I > 2\s(I)'
_cod_data_source_file d0cc02263b2.cif
_cod_data_source_block mo_RJ452FD_0m_5
_cod_depositor_comments
;
The following automatic conversions were performed:

data item '_exptl_absorpt_correction_type' value 'Multi-scan' was
changed to 'multi-scan' in accordance with the
/home/data/users/saulius/crontab/automatic-downloads/rss-feeds/RSC/lib/dictionaries/cif_core.dic
dictionary named 'cif_core.dic' version 2.4.2 last updated on
2011-04-26.

data item '_symmetry_cell_setting' value 'Monoclinic' was changed to
'monoclinic' in accordance with the
/home/data/users/saulius/crontab/automatic-downloads/rss-feeds/RSC/lib/dictionaries/cif_core.dic
dictionary named 'cif_core.dic' version 2.4.2 last updated on
2011-04-26.

Automatic conversion script
Id: cif_fix_values 7556 2019-12-06 15:28:31Z antanas 

 Adding full bibliography for 7126370--7126371.cif.
;
_cod_original_sg_symbol_H-M C2/c
_cod_database_code 7126370
_shelx_shelxl_version_number 2018/3
_shelx_space_group_comment
;
The symmetry employed for this shelxl refinement is uniquely defined
by the following loop, which should always be used as a source of
symmetry information in preference to the above space-group names.
They are only intended as comments.
;
_shelx_estimated_absorpt_t_min 0.963
_shelx_estimated_absorpt_t_max 0.998

loop_
_space_group_symop_operation_xyz
'x, y, z'
'-x, y, -z+1/2'
'x+1/2, y+1/2, z'
'-x+1/2, y+1/2, -z+1/2'
'-x, -y, -z'
'x, -y, z-1/2'
'-x+1/2, -y+1/2, -z'
'x+1/2, -y+1/2, z-1/2'

loop_
_atom_site_label
_atom_site_type_symbol
_atom_site_fract_x
_atom_site_fract_y
_atom_site_fract_z
_atom_site_U_iso_or_equiv
_atom_site_adp_type
_atom_site_occupancy
_atom_site_site_symmetry_order
_atom_site_calc_flag
_atom_site_refinement_flags_posn
_atom_site_refinement_flags_adp
_atom_site_refinement_flags_occupancy
_atom_site_disorder_assembly
_atom_site_disorder_group
O1 O 0.29171(7) 0.3431(3) 0.57027(6) 0.0174(4) Uani 1 1 d . . . . .
B1 B 0.25082(12) 0.5229(5) 0.55457(11) 0.0174(5) Uani 1 1 d . . . . .
C1 C 0.39185(10) 0.5024(4) 0.61796(9) 0.0168(5) Uani 1 1 d . . . . .
O2 O 0.20561(7) 0.5194(3) 0.50350(7) 0.0206(4) Uani 1 1 d . . . . .
H1O H 0.207517 0.398591 0.484824 0.031 Uiso 1 1 calc R U . . .
C2 C 0.37499(10) 0.7523(4) 0.63282(10) 0.0177(5) Uani 1 1 d . . . . .
H2A H 0.405433 0.827856 0.666521 0.021 Uiso 1 1 calc R U . . .
H2AB H 0.361069 0.862863 0.599634 0.021 Uiso 1 1 calc R U . . .
C3 C 0.32627(10) 0.6416(4) 0.64664(10) 0.0160(5) Uani 1 1 d . . . . .
C5 C 0.33869(10) 0.3962(4) 0.62446(9) 0.0157(5) Uani 1 1 d . . . . .
H5 H 0.347880 0.264738 0.653383 0.019 Uiso 1 1 calc R U . . .
C4 C 0.26525(10) 0.7111(4) 0.60430(9) 0.0183(5) Uani 1 1 d . . . . .
H4A H 0.264401 0.875074 0.589610 0.022 Uiso 1 1 calc R U . . .
H4AB H 0.237965 0.699962 0.622920 0.022 Uiso 1 1 calc R U . . .
C6 C 0.39275(11) 0.4794(4) 0.55828(10) 0.0195(5) Uani 1 1 d . . . . .
H6A H 0.393911 0.308748 0.548931 0.023 Uiso 1 1 calc R U . . .
H6AB H 0.357318 0.549079 0.529105 0.023 Uiso 1 1 calc R U . . .
C7 C 0.44468(11) 0.6068(5) 0.55599(11) 0.0244(6) Uani 1 1 d . . . . .
H7A H 0.445253 0.583064 0.517604 0.029 Uiso 1 1 calc R U . . .
H7AB H 0.441662 0.779869 0.561724 0.029 Uiso 1 1 calc R U . . .
C8 C 0.50012(12) 0.5119(5) 0.60222(11) 0.0280(6) Uani 1 1 d . . . . .
H8A H 0.532939 0.602137 0.601099 0.034 Uiso 1 1 calc R U . . .
H8AB H 0.504961 0.342319 0.594411 0.034 Uiso 1 1 calc R U . . .
C9 C 0.49943(11) 0.5354(5) 0.66207(11) 0.0239(5) Uani 1 1 d . . . . .
H9A H 0.534764 0.464671 0.691179 0.029 Uiso 1 1 calc R U . . .
H9AB H 0.498543 0.706062 0.671508 0.029 Uiso 1 1 calc R U . . .
C10 C 0.44746(11) 0.4098(5) 0.66416(10) 0.0203(5) Uani 1 1 d . . . . .
H10A H 0.450551 0.236458 0.658725 0.024 Uiso 1 1 calc R U . . .
H10B H 0.446856 0.434360 0.702509 0.024 Uiso 1 1 calc R U . . .
C11 C 0.33289(10) 0.6488(4) 0.70856(9) 0.0157(5) Uani 1 1 d . . . . .
C12 C 0.30439(11) 0.4734(4) 0.72779(10) 0.0202(5) Uani 1 1 d . . . . .
H12 H 0.283722 0.350272 0.702177 0.024 Uiso 1 1 calc R U . . .
C13 C 0.30606(11) 0.4780(5) 0.78235(10) 0.0221(5) Uani 1 1 d . . . . .
H13 H 0.286447 0.358873 0.793875 0.026 Uiso 1 1 calc R U . . .
C14 C 0.33675(11) 0.6587(4) 0.82189(10) 0.0178(5) Uani 1 1 d . . . . .
C15 C 0.34047(11) 0.6687(5) 0.87920(10) 0.0231(6) Uani 1 1 d . . . . .
H15 H 0.322496 0.548617 0.892421 0.028 Uiso 1 1 calc R U . . .
C16 C 0.36945(12) 0.8481(5) 0.91554(10) 0.0231(6) Uani 1 1 d . . . . .
H16 H 0.371167 0.852593 0.953598 0.028 Uiso 1 1 calc R U . . .
C17 C 0.39688(12) 1.0268(5) 0.89690(11) 0.0251(6) Uani 1 1 d . . . . .
H17 H 0.416870 1.151657 0.922309 0.030 Uiso 1 1 calc R U . . .
C18 C 0.39467(12) 1.0200(4) 0.84202(10) 0.0236(5) Uani 1 1 d . . . . .
H18 H 0.413476 1.140428 0.829879 0.028 Uiso 1 1 calc R U . . .
C19 C 0.36480(11) 0.8365(4) 0.80315(9) 0.0176(5) Uani 1 1 d . . . . .
C20 C 0.36214(10) 0.8263(4) 0.74608(10) 0.0171(5) Uani 1 1 d . . . . .
H20 H 0.381088 0.945266 0.733687 0.021 Uiso 1 1 calc R U . . .

loop_
_atom_site_aniso_label
_atom_site_aniso_U_11
_atom_site_aniso_U_22
_atom_site_aniso_U_33
_atom_site_aniso_U_23
_atom_site_aniso_U_13
_atom_site_aniso_U_12
O1 0.0194(9) 0.0180(8) 0.0137(8) -0.0043(6) 0.0055(7) 0.0005(7)
B1 0.0210(13) 0.0180(13) 0.0175(12) 0.0018(10) 0.0121(11) 0.0007(11)
C1 0.0222(12) 0.0157(11) 0.0145(11) -0.0016(9) 0.0094(10) 0.0000(10)
O2 0.0252(9) 0.0213(9) 0.0155(8) -0.0030(7) 0.0084(8) 0.0009(8)
C2 0.0251(13) 0.0143(11) 0.0159(11) 0.0003(9) 0.0106(10) 0.0006(10)
C3 0.0229(12) 0.0123(11) 0.0146(10) -0.0006(8) 0.0092(10) 0.0021(10)
C5 0.0205(12) 0.0154(11) 0.0100(10) -0.0007(8) 0.0049(10) 0.0007(10)
C4 0.0255(13) 0.0165(12) 0.0148(10) 0.0004(9) 0.0103(10) 0.0036(10)
C6 0.0240(12) 0.0220(12) 0.0146(11) -0.0023(9) 0.0100(10) -0.0009(10)
C7 0.0288(14) 0.0289(14) 0.0203(12) 0.0006(10) 0.0149(12) -0.0006(12)
C8 0.0245(13) 0.0354(15) 0.0283(14) -0.0017(12) 0.0151(12) -0.0019(12)
C9 0.0204(12) 0.0278(13) 0.0233(12) -0.0022(11) 0.0085(10) 0.0004(12)
C10 0.0250(13) 0.0190(12) 0.0171(11) -0.0001(9) 0.0086(11) 0.0016(11)
C11 0.0203(12) 0.0149(11) 0.0138(10) 0.0003(8) 0.0088(10) 0.0013(9)
C12 0.0257(13) 0.0183(12) 0.0190(11) -0.0024(9) 0.0116(11) -0.0029(10)
C13 0.0279(13) 0.0216(13) 0.0214(12) 0.0013(10) 0.0149(11) -0.0050(11)
C14 0.0220(12) 0.0187(12) 0.0156(11) 0.0013(9) 0.0106(10) 0.0015(10)
C15 0.0271(14) 0.0285(14) 0.0192(12) 0.0030(10) 0.0151(11) -0.0006(11)
C16 0.0297(14) 0.0303(14) 0.0133(11) -0.0003(10) 0.0128(11) 0.0023(12)
C17 0.0368(15) 0.0219(13) 0.0185(12) -0.0058(10) 0.0131(12) -0.0037(12)
C18 0.0364(15) 0.0184(12) 0.0193(12) -0.0014(10) 0.0146(12) -0.0046(11)
C19 0.0249(13) 0.0161(11) 0.0133(10) 0.0009(9) 0.0092(10) 0.0023(10)
C20 0.0233(13) 0.0149(11) 0.0144(10) 0.0017(9) 0.0089(10) 0.0007(10)

loop_
_atom_type_symbol
_atom_type_description
_atom_type_scat_dispersion_real
_atom_type_scat_dispersion_imag
_atom_type_scat_source
C C 0.0033 0.0016 'International Tables Vol C Tables 4.2.6.8 and 6.1.1.4'
H H 0.0000 0.0000 'International Tables Vol C Tables 4.2.6.8 and 6.1.1.4'
B B 0.0013 0.0007 'International Tables Vol C Tables 4.2.6.8 and 6.1.1.4'
O O 0.0106 0.0060 'International Tables Vol C Tables 4.2.6.8 and 6.1.1.4'

loop_
_geom_angle_atom_site_label_1
_geom_angle_atom_site_label_2
_geom_angle_atom_site_label_3
_geom_angle
_geom_angle_site_symmetry_1
_geom_angle_site_symmetry_3
_geom_angle_publ_flag
B1 O1 C5 111.26(18) . . ?
O2 B1 O1 121.3(2) . . ?
O2 B1 C4 128.1(2) . . ?
O1 B1 C4 110.6(2) . . ?
C10 C1 C6 110.6(2) . . ?
C10 C1 C5 111.81(19) . . ?
C6 C1 C5 115.90(19) . . ?
C10 C1 C2 112.57(19) . . ?
C6 C1 C2 115.60(19) . . ?
C5 C1 C2 88.87(17) . . ?
C3 C2 C1 91.15(17) . . ?
C11 C3 C4 111.99(19) . . ?
C11 C3 C2 117.4(2) . . ?
C4 C3 C2 114.70(19) . . ?
C11 C3 C5 116.31(18) . . ?
C4 C3 C5 105.41(18) . . ?
C2 C3 C5 88.45(17) . . ?
O1 C5 C1 113.84(17) . . ?
O1 C5 C3 108.20(18) . . ?
C1 C5 C3 90.80(17) . . ?
C3 C4 B1 103.47(19) . . ?
C7 C6 C1 111.0(2) . . ?
C8 C7 C6 111.0(2) . . ?
C7 C8 C9 110.8(2) . . ?
C10 C9 C8 110.7(2) . . ?
C1 C10 C9 111.8(2) . . ?
C20 C11 C12 118.3(2) . . ?
C20 C11 C3 122.8(2) . . ?
C12 C11 C3 118.7(2) . . ?
C13 C12 C11 121.6(2) . . ?
C12 C13 C14 120.8(2) . . ?
C19 C14 C13 118.3(2) . . ?
C19 C14 C15 118.8(2) . . ?
C13 C14 C15 122.8(2) . . ?
C16 C15 C14 121.0(2) . . ?
C15 C16 C17 120.3(2) . . ?
C18 C17 C16 119.9(2) . . ?
C17 C18 C19 121.1(2) . . ?
C18 C19 C14 118.7(2) . . ?
C18 C19 C20 121.9(2) . . ?
C14 C19 C20 119.4(2) . . ?
C11 C20 C19 121.6(2) . . ?

loop_
_geom_bond_atom_site_label_1
_geom_bond_atom_site_label_2
_geom_bond_distance
_geom_bond_site_symmetry_2
_geom_bond_publ_flag
O1 B1 1.390(3) . ?
O1 C5 1.446(3) . ?
B1 O2 1.344(3) . ?
B1 C4 1.572(3) . ?
C1 C10 1.523(3) . ?
C1 C6 1.531(3) . ?
C1 C5 1.552(3) . ?
C1 C2 1.558(3) . ?
C2 C3 1.553(3) . ?
C3 C11 1.513(3) . ?
C3 C4 1.545(3) . ?
C3 C5 1.568(3) . ?
C6 C7 1.529(4) . ?
C7 C8 1.525(4) . ?
C8 C9 1.533(3) . ?
C9 C10 1.523(4) . ?
C11 C20 1.373(3) . ?
C11 C12 1.423(3) . ?
C12 C13 1.369(3) . ?
C13 C14 1.420(3) . ?
C14 C19 1.418(3) . ?
C14 C15 1.421(3) . ?
C15 C16 1.364(4) . ?
C16 C17 1.410(4) . ?
C17 C18 1.372(3) . ?
C18 C19 1.418(3) . ?
C19 C20 1.424(3) . ?

loop_
_geom_torsion_atom_site_label_1
_geom_torsion_atom_site_label_2
_geom_torsion_atom_site_label_3
_geom_torsion_atom_site_label_4
_geom_torsion
_geom_torsion_site_symmetry_1
_geom_torsion_site_symmetry_2
_geom_torsion_site_symmetry_3
_geom_torsion_site_symmetry_4
_geom_torsion_publ_flag
C5 O1 B1 O2 174.7(2) . . . . ?
C5 O1 B1 C4 -6.8(3) . . . . ?
C10 C1 C2 C3 -106.7(2) . . . . ?
C6 C1 C2 C3 124.9(2) . . . . ?
C5 C1 C2 C3 6.51(17) . . . . ?
C1 C2 C3 C11 112.6(2) . . . . ?
C1 C2 C3 C4 -112.7(2) . . . . ?
C1 C2 C3 C5 -6.44(17) . . . . ?
B1 O1 C5 C1 -99.0(2) . . . . ?
B1 O1 C5 C3 0.3(2) . . . . ?
C10 C1 C5 O1 -142.17(19) . . . . ?
C6 C1 C5 O1 -14.2(3) . . . . ?
C2 C1 C5 O1 103.9(2) . . . . ?
C10 C1 C5 C3 107.5(2) . . . . ?
C6 C1 C5 C3 -124.5(2) . . . . ?
C2 C1 C5 C3 -6.44(17) . . . . ?
C11 C3 C5 O1 130.9(2) . . . . ?
C4 C3 C5 O1 6.2(2) . . . . ?
C2 C3 C5 O1 -109.01(19) . . . . ?
C11 C3 C5 C1 -113.6(2) . . . . ?
C4 C3 C5 C1 121.68(18) . . . . ?
C2 C3 C5 C1 6.46(17) . . . . ?
C11 C3 C4 B1 -136.8(2) . . . . ?
C2 C3 C4 B1 86.1(2) . . . . ?
C5 C3 C4 B1 -9.4(2) . . . . ?
O2 B1 C4 C3 -171.3(2) . . . . ?
O1 B1 C4 C3 10.3(3) . . . . ?
C10 C1 C6 C7 -55.8(3) . . . . ?
C5 C1 C6 C7 175.6(2) . . . . ?
C2 C1 C6 C7 73.6(3) . . . . ?
C1 C6 C7 C8 56.5(3) . . . . ?
C6 C7 C8 C9 -56.5(3) . . . . ?
C7 C8 C9 C10 56.0(3) . . . . ?
C6 C1 C10 C9 55.9(3) . . . . ?
C5 C1 C10 C9 -173.37(19) . . . . ?
C2 C1 C10 C9 -75.1(2) . . . . ?
C8 C9 C10 C1 -56.0(3) . . . . ?
C4 C3 C11 C20 -105.7(3) . . . . ?
C2 C3 C11 C20 30.2(3) . . . . ?
C5 C3 C11 C20 133.0(2) . . . . ?
C4 C3 C11 C12 69.9(3) . . . . ?
C2 C3 C11 C12 -154.2(2) . . . . ?
C5 C3 C11 C12 -51.4(3) . . . . ?
C20 C11 C12 C13 -0.5(4) . . . . ?
C3 C11 C12 C13 -176.3(2) . . . . ?
C11 C12 C13 C14 -0.3(4) . . . . ?
C12 C13 C14 C19 1.1(4) . . . . ?
C12 C13 C14 C15 -179.0(3) . . . . ?
C19 C14 C15 C16 1.3(4) . . . . ?
C13 C14 C15 C16 -178.7(3) . . . . ?
C14 C15 C16 C17 -0.6(4) . . . . ?
C15 C16 C17 C18 -0.3(4) . . . . ?
C16 C17 C18 C19 0.4(4) . . . . ?
C17 C18 C19 C14 0.3(4) . . . . ?
C17 C18 C19 C20 -179.9(3) . . . . ?
C13 C14 C19 C18 178.9(2) . . . . ?
C15 C14 C19 C18 -1.1(4) . . . . ?
C13 C14 C19 C20 -1.0(4) . . . . ?
C15 C14 C19 C20 179.0(2) . . . . ?
C12 C11 C20 C19 0.5(4) . . . . ?
C3 C11 C20 C19 176.2(2) . . . . ?
C18 C19 C20 C11 -179.6(2) . . . . ?
C14 C19 C20 C11 0.2(4) . . . . ?
